data_2226800
loop_
_publ_author_name
'He, Yong-Jun'
'Zou, Pei'
'Wang, Hong-Yong'
'Wu, Hao'
'Xie, Min-Hao'

_publ_section_title
;
 Glycine ethyl ester hydrochloride
;
_journal_coeditor_code BV2143
_journal_issue 8
_journal_name_full 'Acta Crystallographica Section E'
_journal_page_first o2115
_journal_paper_doi 10.1107/S1600536810028849
_journal_volume 66
_journal_year 2010
_chemical_formula_iupac 'C4 H10 N O2 +, Cl -'
_chemical_formula_moiety 'C4 H10 N O2 +, Cl -'
_chemical_formula_sum 'C4 H10 Cl N O2'
_chemical_formula_weight 139.58
_chemical_melting_point 145.0(10)
_chemical_name_common
;
Glycine ethyl ester hydrochloride
;
_chemical_name_systematic
;
3-ethoxy-3-oxopropan-1-aminium chloride
;
_space_group_IT_number 14
_symmetry_cell_setting monoclinic
_symmetry_space_group_name_Hall '-P 2ybc'
_symmetry_space_group_name_H-M 'P 1 21/c 1'
_atom_sites_solution_hydrogens geom
_atom_sites_solution_primary direct
_atom_sites_solution_secondary difmap
_audit_creation_method SHELXL-97
_cell_angle_alpha 90.00
_cell_angle_beta 103.630(5)
_cell_angle_gamma 90.00
_cell_formula_units_Z 4
_cell_length_a 8.965(3)
_cell_length_b 12.543(4)
_cell_length_c 5.972(2)
_cell_measurement_reflns_used 1964
_cell_measurement_temperature 123(2)
_cell_measurement_theta_max 27.47
_cell_measurement_theta_min 3.25
_cell_volume 652.6(4)
_computing_cell_refinement 'RAPID-AUTO (Rigaku, 2004)'
_computing_data_collection 'RAPID-AUTO (Rigaku, 2004)'
_computing_data_reduction 'RAPID-AUTO (Rigaku, 2004)'
_computing_molecular_graphics 'SHELXTL (Sheldrick, 2008)'
_computing_publication_material 'SHELXTL (Sheldrick, 2008)'
_computing_structure_refinement 'SHELXL97 (Sheldrick, 2008)'
_computing_structure_solution 'SHELXS97 (Sheldrick, 2008)'
_diffrn_ambient_temperature 123(2)
_diffrn_measured_fraction_theta_full 0.995
_diffrn_measured_fraction_theta_max 0.995
_diffrn_measurement_device_type 'Rigaku SPIDER'
_diffrn_measurement_method '\w scans'
_diffrn_radiation_monochromator graphite
_diffrn_radiation_source 'Rotating Anode'
_diffrn_radiation_type MoK\a
_diffrn_radiation_wavelength 0.71073
_diffrn_reflns_av_R_equivalents 0.0242
_diffrn_reflns_av_sigmaI/netI 0.0253
_diffrn_reflns_limit_h_max 11
_diffrn_reflns_limit_h_min -10
_diffrn_reflns_limit_k_max 11
_diffrn_reflns_limit_k_min -16
_diffrn_reflns_limit_l_max 7
_diffrn_reflns_limit_l_min -7
_diffrn_reflns_number 4996
_diffrn_reflns_theta_full 27.47
_diffrn_reflns_theta_max 27.47
_diffrn_reflns_theta_min 3.25
_diffrn_standards_decay_% 0
_diffrn_standards_interval_count 0
_diffrn_standards_interval_time 0
_diffrn_standards_number 0
_exptl_absorpt_coefficient_mu 0.499
_exptl_absorpt_correction_type none
_exptl_crystal_colour colorless
_exptl_crystal_density_diffrn 1.421
_exptl_crystal_density_method 'not measured'
_exptl_crystal_description block
_exptl_crystal_F_000 296
_exptl_crystal_size_max 0.33
_exptl_crystal_size_mid 0.33
_exptl_crystal_size_min 0.23
_refine_diff_density_max 0.398
_refine_diff_density_min -0.212
_refine_ls_extinction_coef 0.011(3)
_refine_ls_extinction_expression Fc^*^=kFc[1+0.001xFc^2^\l^3^/sin(2\q)]^-1/4^
_refine_ls_extinction_method 'SHELXL97 (Sheldrick, 2008)'
_refine_ls_goodness_of_fit_ref 1.001
_refine_ls_hydrogen_treatment mixed
_refine_ls_matrix_type full
_refine_ls_number_parameters 87
_refine_ls_number_reflns 1489
_refine_ls_number_restraints 0
_refine_ls_restrained_S_all 1.001
_refine_ls_R_factor_all 0.0338
_refine_ls_R_factor_gt 0.0267
_refine_ls_shift/su_max 0.000
_refine_ls_shift/su_mean 0.000
_refine_ls_structure_factor_coef Fsqd
_refine_ls_weighting_details 'calc w=1/[\s^2^(Fo^2^)+(0.0310P)^2^+0.1600P] where P=(Fo^2^+2Fc^2^)/3'
_refine_ls_weighting_scheme calc
_refine_ls_wR_factor_gt 0.0611
_refine_ls_wR_factor_ref 0.0638
_reflns_number_gt 1294
_reflns_number_total 1489
_reflns_threshold_expression I>2sigma(I)
_cod_data_source_file bv2143.cif
_cod_data_source_block I
_cod_original_sg_symbol_H-M 'P 21/c'
_cod_database_code 2226800
_cod_database_fobs_code 2226800

loop_
_symmetry_equiv_pos_as_xyz
'x, y, z'
'-x, y+1/2, -z+1/2'
'-x, -y, -z'
'x, -y-1/2, z-1/2'

loop_
_atom_site_type_symbol
_atom_site_label
_atom_site_fract_x
_atom_site_fract_y
_atom_site_fract_z
_atom_site_U_iso_or_equiv
_atom_site_adp_type
_atom_site_calc_flag
_atom_site_refinement_flags
_atom_site_occupancy
_atom_site_disorder_assembly
_atom_site_disorder_group
Cl Cl1 -0.00205(3) 0.38254(2) 0.24012(5) 0.01640(11) Uani d . 1 . .
O O1 0.52878(10) 0.38513(7) 0.85715(16) 0.0168(2) Uani d . 1 . .
O O2 0.34886(10) 0.29775(7) 0.59414(15) 0.0171(2) Uani d . 1 . .
N N1 0.11868(13) 0.36318(9) 0.7845(2) 0.0144(2) Uani d . 1 . .
C C2 0.38589(14) 0.35635(9) 0.7575(2) 0.0132(3) Uani d . 1 . .
C C1 0.27318(14) 0.40847(10) 0.8745(2) 0.0136(3) Uani d . 1 . .
H H1A 0.3056 0.3965 1.0429 0.016 Uiso calc R 1 . .
H H1B 0.2709 0.4863 0.8461 0.016 Uiso calc R 1 . .
C C3 0.64973(15) 0.34018(11) 0.7579(2) 0.0184(3) Uani d . 1 . .
H H3A 0.6205 0.2672 0.7010 0.022 Uiso calc R 1 . .
H H3B 0.7464 0.3354 0.8786 0.022 Uiso calc R 1 . .
C C4 0.67496(16) 0.40810(11) 0.5624(2) 0.0222(3) Uani d . 1 . .
H H4A 0.5809 0.4096 0.4392 0.027 Uiso calc R 1 . .
H H4B 0.7589 0.3782 0.5029 0.027 Uiso calc R 1 . .
H H4C 0.7015 0.4808 0.6179 0.027 Uiso calc R 1 . .
H H0A 0.0807(19) 0.3806(11) 0.635(3) 0.022(4) Uiso d . 1 . .
H H0B 0.054(2) 0.3873(13) 0.869(3) 0.035(5) Uiso d . 1 . .
H H0C 0.1184(19) 0.2925(15) 0.797(3) 0.033(5) Uiso d . 1 . .

loop_
_atom_site_aniso_label
_atom_site_aniso_U_11
_atom_site_aniso_U_22
_atom_site_aniso_U_33
_atom_site_aniso_U_12
_atom_site_aniso_U_13
_atom_site_aniso_U_23
Cl1 0.01827(17) 0.01928(19) 0.01196(16) 0.00511(12) 0.00419(11) 0.00078(11)
O1 0.0131(4) 0.0206(5) 0.0171(5) -0.0019(4) 0.0045(4) -0.0039(4)
O2 0.0163(4) 0.0191(5) 0.0157(5) -0.0003(4) 0.0033(4) -0.0049(4)
N1 0.0149(5) 0.0166(6) 0.0128(5) -0.0010(4) 0.0055(4) -0.0022(4)
C2 0.0150(6) 0.0120(6) 0.0131(6) -0.0006(5) 0.0043(5) 0.0027(4)
C1 0.0136(6) 0.0132(6) 0.0141(6) -0.0010(5) 0.0038(5) -0.0020(5)
C3 0.0130(6) 0.0224(7) 0.0202(7) 0.0013(5) 0.0046(5) -0.0017(5)
C4 0.0216(7) 0.0228(7) 0.0252(7) -0.0032(5) 0.0115(6) -0.0029(6)

loop_
_atom_type_symbol
_atom_type_description
_atom_type_scat_dispersion_real
_atom_type_scat_dispersion_imag
_atom_type_scat_source
C C 0.0033 0.0016 'International Tables Vol C Tables 4.2.6.8 and 6.1.1.4'
H H 0.0000 0.0000 'International Tables Vol C Tables 4.2.6.8 and 6.1.1.4'
N N 0.0061 0.0033 'International Tables Vol C Tables 4.2.6.8 and 6.1.1.4'
O O 0.0106 0.0060 'International Tables Vol C Tables 4.2.6.8 and 6.1.1.4'
Cl Cl 0.1484 0.1585 'International Tables Vol C Tables 4.2.6.8 and 6.1.1.4'

loop_
_geom_angle_atom_site_label_1
_geom_angle_atom_site_label_2
_geom_angle_atom_site_label_3
_geom_angle_site_symmetry_1
_geom_angle_site_symmetry_3
_geom_angle
_geom_angle_publ_flag
C2 O1 C3 . . 116.20(10) ?
C1 N1 H0A . . 111.7(10) ?
C1 N1 H0B . . 109.8(12) ?
H0A N1 H0B . . 109.0(16) ?
C1 N1 H0C . . 111.9(11) ?
H0A N1 H0C . . 108.6(14) ?
H0B N1 H0C . . 105.6(15) ?
O2 C2 O1 . . 125.54(12) ?
O2 C2 C1 . . 123.62(12) ?
O1 C2 C1 . . 110.83(11) ?
N1 C1 C2 . . 109.79(10) ?
N1 C1 H1A . . 109.7 ?
C2 C1 H1A . . 109.7 ?
N1 C1 H1B . . 109.7 ?
C2 C1 H1B . . 109.7 ?
H1A C1 H1B . . 108.2 ?
O1 C3 C4 . . 110.89(11) ?
O1 C3 H3A . . 109.5 ?
C4 C3 H3A . . 109.5 ?
O1 C3 H3B . . 109.5 ?
C4 C3 H3B . . 109.5 ?
H3A C3 H3B . . 108.0 ?
C3 C4 H4A . . 109.5 ?
C3 C4 H4B . . 109.5 ?
H4A C4 H4B . . 109.5 ?
C3 C4 H4C . . 109.5 ?
H4A C4 H4C . . 109.5 ?
H4B C4 H4C . . 109.5 ?

loop_
_geom_bond_atom_site_label_1
_geom_bond_atom_site_label_2
_geom_bond_site_symmetry_2
_geom_bond_distance
_geom_bond_publ_flag
O1 C2 . 1.3290(15) ?
O1 C3 . 1.4654(16) ?
O2 C2 . 1.2040(15) ?
N1 C1 . 1.4762(16) ?
N1 H0A . 0.902(17) ?
N1 H0B . 0.906(19) ?
N1 H0C . 0.890(18) ?
C2 C1 . 1.5065(18) ?
C1 H1A . 0.9900 ?
C1 H1B . 0.9900 ?
C3 C4 . 1.505(2) ?
C3 H3A . 0.9900 ?
C3 H3B . 0.9900 ?
C4 H4A . 0.9800 ?
C4 H4B . 0.9800 ?
C4 H4C . 0.9800 ?

loop_
_geom_hbond_atom_site_label_D
_geom_hbond_atom_site_label_H
_geom_hbond_atom_site_label_A
_geom_hbond_site_symmetry_A
_geom_hbond_distance_DH
_geom_hbond_distance_HA
_geom_hbond_distance_DA
_geom_hbond_angle_DHA
_geom_hbond_publ_flag
N1 H0A Cl1 . 0.904(17) 2.300(17) 3.1845(16) 166.1(12) yes
N1 H0B Cl1 1_556 0.906(18) 2.386(18) 3.1658(16) 144.3(15) yes
N1 H0C Cl1 5_555 0.890(19) 2.435(19) 3.2566(16) 153.7(15) yes
C1 H1A O2 5_555 0.9900 2.4700 2.9072(18) 106.00 yes
C3 H3B Cl1 1_656 0.9900 2.7900 3.7529(18) 164.00 yes

loop_
_geom_torsion_atom_site_label_1
_geom_torsion_atom_site_label_2
_geom_torsion_atom_site_label_3
_geom_torsion_atom_site_label_4
_geom_torsion_site_symmetry_1
_geom_torsion_site_symmetry_2
_geom_torsion_site_symmetry_3
_geom_torsion_site_symmetry_4
_geom_torsion
_geom_torsion_publ_flag
C3 O1 C2 O2 . . . . -0.45(18) ?
C3 O1 C2 C1 . . . . -179.62(10) ?
O2 C2 C1 N1 . . . . 9.27(17) ?
O1 C2 C1 N1 . . . . -171.55(10) ?
C2 O1 C3 C4 . . . . 86.87(14) ?

loop_
_cod_related_entry_id
_cod_related_entry_database
_cod_related_entry_code
1 ChemSpider 11675
